data_7217260
loop_
_publ_author_name
'Maity, Dilip Kumar'
'Bhattacharya, Biswajit'
'Mondal, Rajarshi'
'Ghoshal, Debajyoti'

_publ_section_title
;
 Five diverse bivalent metal coordination polymers based on benzene
 dicarboxylate and bent dipyridyl ligands: syntheses, structures, and
 photoluminescent properties
;
_journal_issue 37
_journal_name_full CrystEngComm
_journal_page_first 8896
_journal_paper_doi 10.1039/C4CE00966E
_journal_volume 16
_journal_year 2014
_chemical_formula_sum 'C29 H25 N6 O4 Zn'
_chemical_formula_weight 586.92
_chemical_name_systematic
;
 ?
;
_space_group_IT_number 2
_symmetry_cell_setting triclinic
_symmetry_space_group_name_Hall '-P 1'
_symmetry_space_group_name_H-M 'P -1'
_atom_sites_solution_hydrogens geom
_atom_sites_solution_primary direct
_atom_sites_solution_secondary difmap
_audit_creation_method SHELXL-97
_cell_angle_alpha 84.583(5)
_cell_angle_beta 67.262(5)
_cell_angle_gamma 82.802(5)
_cell_formula_units_Z 2
_cell_length_a 10.088(5)
_cell_length_b 12.001(5)
_cell_length_c 12.044(5)
_cell_measurement_reflns_used 250
_cell_measurement_temperature 298(2)
_cell_measurement_theta_max 27.5
_cell_measurement_theta_min 1.7
_cell_volume 1332.5(10)
_computing_cell_refinement 'SMART APEX II'
_computing_data_collection 'SMART APEX II (Bruker,2010)'
_computing_data_reduction 'SAINT (Bruker,2000)'
_computing_molecular_graphics 'Ortep-3v2 for windows (Farrugia, 1997)'
_computing_publication_material 'PLATON (Spek, 2008)'
_computing_structure_refinement 'SHELXL-97 (Sheldrick, 2008)'
_computing_structure_solution 'SHELXS-97 (Sheldrick, 2008)'
_diffrn_ambient_temperature 298(2)
_diffrn_measured_fraction_theta_full 0.989
_diffrn_measured_fraction_theta_max 0.989
_diffrn_measurement_device_type 'CCD area detector'
_diffrn_measurement_method 'phi and omega scans'
_diffrn_radiation_monochromator graphite
_diffrn_radiation_source 'fine-focus sealed tube'
_diffrn_radiation_type MoK\a
_diffrn_radiation_wavelength 0.71073
_diffrn_reflns_av_R_equivalents 0.0329
_diffrn_reflns_av_sigmaI/netI 0.0440
_diffrn_reflns_limit_h_max 13
_diffrn_reflns_limit_h_min -11
_diffrn_reflns_limit_k_max 15
_diffrn_reflns_limit_k_min -15
_diffrn_reflns_limit_l_max 15
_diffrn_reflns_limit_l_min -15
_diffrn_reflns_number 22008
_diffrn_reflns_theta_full 27.54
_diffrn_reflns_theta_max 27.54
_diffrn_reflns_theta_min 1.71
_exptl_absorpt_coefficient_mu 0.969
_exptl_absorpt_correction_T_max 0.9728
_exptl_absorpt_correction_T_min 0.8738
_exptl_absorpt_correction_type multi-scan
_exptl_absorpt_process_details
;
'XPREP' - A PROGRAM DATA PREPARATION & RECIPROCAL 
SPACE EXPLORATION,
Bruker Analytical X-ray Systems, 1997
;
_exptl_crystal_colour Yellow
_exptl_crystal_density_diffrn 1.463
_exptl_crystal_density_method 'not measured'
_exptl_crystal_description Block
_exptl_crystal_F_000 606
_exptl_crystal_size_max 0.20
_exptl_crystal_size_mid 0.10
_exptl_crystal_size_min 0.10
_refine_diff_density_max 0.297
_refine_diff_density_min -0.270
_refine_diff_density_rms 0.053
_refine_ls_extinction_method none
_refine_ls_goodness_of_fit_ref 1.046
_refine_ls_hydrogen_treatment noref
_refine_ls_matrix_type full
_refine_ls_number_parameters 361
_refine_ls_number_reflns 6082
_refine_ls_number_restraints 0
_refine_ls_restrained_S_all 1.046
_refine_ls_R_factor_all 0.0564
_refine_ls_R_factor_gt 0.0396
_refine_ls_shift/su_max 0.005
_refine_ls_shift/su_mean 0.001
_refine_ls_structure_factor_coef Fsqd
_refine_ls_weighting_details 'calc w=1/[\s^2^(Fo^2^)+(0.0438P)^2^+0.1365P] where P=(Fo^2^+2Fc^2^)/3'
_refine_ls_weighting_scheme calc
_refine_ls_wR_factor_gt 0.0882
_refine_ls_wR_factor_ref 0.0947
_reflns_number_gt 4680
_reflns_number_total 6082
_reflns_threshold_expression >2\s(I)
_cod_data_source_file c4ce00966e2.cif
_cod_data_source_block DG4
_cod_depositor_comments
;
The following automatic conversions were performed:

'_symmetry_cell_setting' value 'Triclinic' changed to 'triclinic'
according to
/usr/data/users/saulius/crontab/automatic-downloads/rss-feeds/RSC/lib/dictionaries/cif_core.dic
dictionary named 'cif_core.dic' version 2.4.2 from 2011-04-26.

Automatic conversion script
Id: cif_fix_values 2281 2013-09-26 08:29:07Z andrius 

 Adding full bibliography for 7217257--7217261.cif.
;
_cod_original_sg_symbol_H-M P-1
_cod_database_code 7217260

loop_
_symmetry_equiv_pos_as_xyz
'x, y, z'
'-x, -y, -z'

loop_
_atom_site_label
_atom_site_type_symbol
_atom_site_fract_x
_atom_site_fract_y
_atom_site_fract_z
_atom_site_U_iso_or_equiv
_atom_site_adp_type
_atom_site_occupancy
_atom_site_symmetry_multiplicity
_atom_site_calc_flag
_atom_site_refinement_flags
C1 C 0.4496(3) 0.1163(2) 0.3274(2) 0.0525(7) Uani 1 1 d .
H1 H 0.3693 0.1677 0.3374 0.063 Uiso 1 1 calc R
C2 C 0.4440(3) 0.0074(2) 0.3058(3) 0.0636(8) Uani 1 1 d .
H2 H 0.3611 -0.0142 0.3008 0.076 Uiso 1 1 calc R
C3 C 0.5615(3) -0.0701(2) 0.2914(2) 0.0534(7) Uani 1 1 d .
H3 H 0.5588 -0.1441 0.2760 0.064 Uiso 1 1 calc R
C4 C 0.6830(2) -0.03700(17) 0.29988(19) 0.0363(5) Uani 1 1 d .
C5 C 0.6803(2) 0.07581(17) 0.3196(2) 0.0382(5) Uani 1 1 d .
H5 H 0.7630 0.1001 0.3224 0.046 Uiso 1 1 calc R
C6 C 0.8131(3) -0.11526(18) 0.2895(2) 0.0392(5) Uani 1 1 d .
C7 C 0.8374(3) -0.2235(2) 0.2292(3) 0.0590(7) Uani 1 1 d .
H7A H 0.9250 -0.2647 0.2300 0.088 Uiso 1 1 calc R
H7B H 0.8451 -0.2080 0.1474 0.088 Uiso 1 1 calc R
H7C H 0.7577 -0.2674 0.2715 0.088 Uiso 1 1 calc R
C8 C 1.0485(2) -0.17752(16) 0.4169(2) 0.0347(5) Uani 1 1 d .
C9 C 0.9510(3) -0.1443(2) 0.5407(2) 0.0513(6) Uani 1 1 d .
H9A H 0.8645 -0.1028 0.5377 0.077 Uiso 1 1 calc R
H9B H 0.9992 -0.0981 0.5712 0.077 Uiso 1 1 calc R
H9C H 0.9265 -0.2105 0.5928 0.077 Uiso 1 1 calc R
C10 C 1.1896(2) -0.24317(16) 0.39947(19) 0.0332(5) Uani 1 1 d .
C11 C 1.2420(2) -0.25299(17) 0.4903(2) 0.0361(5) Uani 1 1 d .
H11 H 1.1855 -0.2189 0.5620 0.043 Uiso 1 1 calc R
N4 N 1.36891(19) -0.30839(14) 0.48220(16) 0.0348(4) Uani 1 1 d .
C12 C 1.4465(2) -0.36110(17) 0.38082(19) 0.0380(5) Uani 1 1 d .
H13 H 1.5342 -0.4012 0.3740 0.046 Uiso 1 1 calc R
C14 C 1.2726(3) -0.29865(18) 0.2951(2) 0.0424(6) Uani 1 1 d .
H14 H 1.2414 -0.2956 0.2316 0.051 Uiso 1 1 calc R
C15 C 0.2917(2) 0.39340(18) 0.3976(2) 0.0411(6) Uani 1 1 d .
C16 C 0.1407(2) 0.44817(16) 0.45191(19) 0.0337(5) Uani 1 1 d .
C17 C 0.0844(2) 0.48361(17) 0.5682(2) 0.0392(5) Uani 1 1 d .
H17 H 0.1406 0.4730 0.6147 0.047 Uiso 1 1 calc R
C18 C -0.0548(2) 0.53475(18) 0.6160(2) 0.0404(5) Uani 1 1 d .
H18 H -0.0916 0.5581 0.6946 0.048 Uiso 1 1 calc R
C23 C 0.4974(3) 0.2672(3) 0.0186(3) 0.0699(8) Uani 1 1 d .
H23 H 0.4164 0.3190 0.0350 0.084 Uiso 1 1 calc R
C24 C 0.6099(4) 0.2933(3) 0.0442(3) 0.0703(9) Uani 1 1 d .
H24 H 0.6061 0.3624 0.0750 0.084 Uiso 1 1 calc R
C25 C 0.7295(3) 0.2163(2) 0.0240(2) 0.0642(8) Uani 1 1 d .
H25 H 0.8073 0.2332 0.0405 0.077 Uiso 1 1 calc R
C26 C 0.7324(3) 0.1139(2) -0.0210(2) 0.0505(6) Uani 1 1 d .
C27 C 0.6148(3) 0.0979(2) -0.0467(3) 0.0690(8) Uani 1 1 d .
H27 H 0.6168 0.0303 -0.0795 0.083 Uiso 1 1 calc R
C28 C 0.8543(3) 0.0255(2) -0.0391(2) 0.0519(6) Uani 1 1 d .
C29 C 0.8645(3) -0.0748(2) -0.1077(3) 0.0699(8) Uani 1 1 d .
H29A H 0.9484 -0.1242 -0.1111 0.105 Uiso 1 1 calc R
H29B H 0.8721 -0.0508 -0.1881 0.105 Uiso 1 1 calc R
H29C H 0.7797 -0.1138 -0.0681 0.105 Uiso 1 1 calc R
N1 N 0.56696(19) 0.15108(14) 0.33463(16) 0.0375(4) Uani 1 1 d .
N2 N 0.8940(2) -0.08419(15) 0.33765(17) 0.0439(5) Uani 1 1 d .
N3 N 1.0216(2) -0.15358(15) 0.32198(18) 0.0455(5) Uani 1 1 d .
C13 C 1.4018(3) -0.35826(19) 0.2867(2) 0.0447(6) Uani 1 1 d .
H13A H 1.4582 -0.3963 0.2176 0.054 Uiso 1 1 calc R
N5 N 0.4976(3) 0.1713(2) -0.0286(2) 0.0766(7) Uani 1 1 d .
N6 N 0.9436(3) 0.04274(18) 0.0086(2) 0.0599(6) Uani 1 1 d .
O1 O 0.36260(16) 0.37414(13) 0.46670(15) 0.0481(4) Uani 1 1 d .
O2 O 0.34251(18) 0.36834(15) 0.29152(16) 0.0604(5) Uani 1 1 d .
Zn1 Zn 0.56219(3) 0.315153(19) 0.37537(2) 0.03491(10) Uani 1 1 d .
O3 O 0.67370(16) 0.42124(13) 0.25149(14) 0.0458(4) Uani 1 1 d .
O4 O 0.85164(18) 0.28905(13) 0.24265(14) 0.0501(4) Uani 1 1 d .
C20 C 0.9061(2) 0.44343(17) 0.10054(19) 0.0367(5) Uani 1 1 d .
C19 C 0.8057(3) 0.37918(19) 0.2061(2) 0.0401(5) Uani 1 1 d .
C21 C 0.8555(2) 0.53811(19) 0.0476(2) 0.0465(6) Uani 1 1 d .
H21 H 0.7580 0.5640 0.0794 0.056 Uiso 1 1 calc R
C22 C 0.9484(3) 0.59387(19) -0.0514(2) 0.0461(6) Uani 1 1 d .
H22 H 0.9132 0.6574 -0.0858 0.055 Uiso 1 1 calc R

loop_
_atom_site_aniso_label
_atom_site_aniso_U_11
_atom_site_aniso_U_22
_atom_site_aniso_U_33
_atom_site_aniso_U_23
_atom_site_aniso_U_13
_atom_site_aniso_U_12
C1 0.0288(13) 0.0464(14) 0.0834(19) -0.0042(13) -0.0242(13) 0.0030(11)
C2 0.0393(16) 0.0531(16) 0.109(2) -0.0056(16) -0.0388(16) -0.0060(13)
C3 0.0446(16) 0.0359(13) 0.087(2) -0.0051(12) -0.0321(15) -0.0034(11)
C4 0.0333(13) 0.0345(11) 0.0419(12) -0.0005(9) -0.0175(10) 0.0038(10)
C5 0.0294(12) 0.0380(12) 0.0500(13) -0.0018(10) -0.0198(11) 0.0018(10)
C6 0.0407(14) 0.0332(11) 0.0430(13) 0.0014(10) -0.0181(11) 0.0038(10)
C7 0.0581(18) 0.0423(14) 0.0824(19) -0.0151(13) -0.0354(16) 0.0116(12)
C8 0.0292(12) 0.0316(11) 0.0426(12) -0.0003(9) -0.0147(10) 0.0021(9)
C9 0.0351(14) 0.0628(16) 0.0486(14) -0.0008(12) -0.0135(12) 0.0133(12)
C10 0.0266(11) 0.0312(11) 0.0388(12) 0.0012(9) -0.0116(10) 0.0030(9)
C11 0.0283(12) 0.0370(12) 0.0398(12) -0.0033(9) -0.0118(10) 0.0063(9)
N4 0.0244(10) 0.0345(9) 0.0420(10) 0.0005(8) -0.0115(8) 0.0039(8)
C12 0.0281(12) 0.0352(12) 0.0449(13) 0.0012(10) -0.0104(10) 0.0052(9)
C14 0.0414(14) 0.0432(13) 0.0413(13) -0.0016(10) -0.0176(11) 0.0062(11)
C15 0.0232(12) 0.0333(12) 0.0576(15) 0.0030(11) -0.0084(11) 0.0034(9)
C16 0.0212(11) 0.0293(10) 0.0455(13) -0.0010(9) -0.0095(10) 0.0040(8)
C17 0.0285(12) 0.0427(12) 0.0479(13) -0.0029(10) -0.0189(11) 0.0065(10)
C18 0.0291(12) 0.0460(13) 0.0420(13) -0.0085(10) -0.0115(10) 0.0092(10)
C23 0.057(2) 0.075(2) 0.0640(19) -0.0006(16) -0.0161(16) 0.0149(16)
C24 0.074(2) 0.076(2) 0.0640(19) -0.0266(16) -0.0334(17) 0.0207(17)
C25 0.065(2) 0.0742(19) 0.0591(17) -0.0223(15) -0.0326(15) 0.0183(15)
C26 0.0459(16) 0.0579(15) 0.0404(13) 0.0006(12) -0.0104(12) -0.0008(12)
C27 0.0541(19) 0.0600(18) 0.088(2) -0.0003(16) -0.0219(17) -0.0086(15)
C28 0.0463(16) 0.0564(16) 0.0443(14) 0.0009(12) -0.0089(12) -0.0038(13)
C29 0.065(2) 0.0580(17) 0.088(2) -0.0153(16) -0.0303(18) 0.0031(15)
N1 0.0249(10) 0.0357(10) 0.0504(11) -0.0019(8) -0.0149(9) 0.0042(8)
N2 0.0402(12) 0.0425(11) 0.0520(12) -0.0071(9) -0.0259(10) 0.0162(9)
N3 0.0411(12) 0.0440(11) 0.0529(12) -0.0083(9) -0.0247(10) 0.0174(9)
C13 0.0392(14) 0.0451(13) 0.0418(13) -0.0070(10) -0.0100(11) 0.0104(11)
N5 0.0510(16) 0.0727(17) 0.103(2) 0.0024(16) -0.0284(15) -0.0030(14)
N6 0.0559(16) 0.0641(15) 0.0572(13) -0.0114(11) -0.0224(12) 0.0127(11)
O1 0.0219(8) 0.0547(10) 0.0617(11) -0.0006(8) -0.0143(8) 0.0112(7)
O2 0.0384(10) 0.0701(12) 0.0557(11) -0.0148(9) -0.0043(9) 0.0200(9)
Zn1 0.02077(14) 0.03635(15) 0.04327(16) -0.00016(11) -0.01013(11) 0.00489(10)
O3 0.0304(9) 0.0484(9) 0.0476(9) 0.0001(7) -0.0036(7) -0.0031(7)
O4 0.0485(11) 0.0428(9) 0.0462(9) 0.0055(7) -0.0065(8) -0.0026(8)
C20 0.0309(12) 0.0347(11) 0.0388(12) -0.0048(9) -0.0065(10) -0.0032(9)
C19 0.0377(14) 0.0399(13) 0.0395(12) -0.0059(10) -0.0092(11) -0.0068(10)
C21 0.0273(13) 0.0471(14) 0.0527(14) 0.0005(11) -0.0049(11) 0.0045(10)
C22 0.0340(13) 0.0417(13) 0.0532(15) 0.0075(11) -0.0104(11) 0.0026(10)

loop_
_atom_type_symbol
_atom_type_description
_atom_type_scat_dispersion_real
_atom_type_scat_dispersion_imag
_atom_type_scat_source
C C 0.0033 0.0016 'International Tables Vol C Tables 4.2.6.8 and 6.1.1.4'
H H 0.0000 0.0000 'International Tables Vol C Tables 4.2.6.8 and 6.1.1.4'
N N 0.0061 0.0033 'International Tables Vol C Tables 4.2.6.8 and 6.1.1.4'
O O 0.0106 0.0060 'International Tables Vol C Tables 4.2.6.8 and 6.1.1.4'
Zn Zn 0.2839 1.4301 'International Tables Vol C Tables 4.2.6.8 and 6.1.1.4'

loop_
_geom_angle_atom_site_label_1
_geom_angle_atom_site_label_2
_geom_angle_atom_site_label_3
_geom_angle
_geom_angle_site_symmetry_1
_geom_angle_site_symmetry_3
N1 C1 C2 122.1(2) . .
C1 C2 C3 119.8(2) . .
C2 C3 C4 119.4(2) . .
C3 C4 C5 117.0(2) . .
C3 C4 C6 123.3(2) . .
C5 C4 C6 119.7(2) . .
N1 C5 C4 124.0(2) . .
N2 C6 C4 115.42(19) . .
N2 C6 C7 125.2(2) . .
C4 C6 C7 119.4(2) . .
N3 C8 C10 115.8(2) . .
N3 C8 C9 125.2(2) . .
C10 C8 C9 119.06(19) . .
C11 C10 C14 116.99(19) . .
C11 C10 C8 119.93(19) . .
C14 C10 C8 123.1(2) . .
N4 C11 C10 124.3(2) . .
C12 N4 C11 117.43(19) . .
C12 N4 Zn1 121.83(14) . 2_756
C11 N4 Zn1 120.72(14) . 2_756
N4 C12 C13 122.5(2) . .
C13 C14 C10 119.3(2) . .
O2 C15 O1 122.8(2) . .
O2 C15 C16 120.3(2) . .
O1 C15 C16 116.8(2) . .
C17 C16 C18 118.74(19) . 2_566
C17 C16 C15 121.5(2) . .
C18 C16 C15 119.8(2) 2_566 .
C16 C17 C18 120.4(2) . .
C17 C18 C16 120.8(2) . 2_566
N5 C23 C24 123.4(3) . .
C23 C24 C25 119.4(3) . .
C24 C25 C26 119.3(3) . .
C27 C26 C25 116.2(3) . .
C27 C26 C28 121.8(3) . .
C25 C26 C28 122.0(3) . .
N5 C27 C26 125.7(3) . .
N6 C28 C26 115.2(2) . .
N6 C28 C29 125.3(2) . .
C26 C28 C29 119.5(2) . .
C5 N1 C1 117.69(19) . .
C5 N1 Zn1 122.88(15) . .
C1 N1 Zn1 119.38(15) . .
C6 N2 N3 116.01(18) . .
C8 N3 N2 115.34(19) . .
C12 C13 C14 119.5(2) . .
C23 N5 C27 115.9(3) . .
C28 N6 N6 113.9(3) . 2_755
C15 O1 Zn1 110.47(15) . .
O3 Zn1 O1 113.95(7) . .
O3 Zn1 N1 119.96(7) . .
O1 Zn1 N1 109.71(7) . .
O3 Zn1 N4 107.48(7) . 2_756
O1 Zn1 N4 95.94(7) . 2_756
N1 Zn1 N4 106.75(7) . 2_756
C19 O3 Zn1 108.90(14) . .
C22 C20 C21 118.8(2) 2_765 .
C22 C20 C19 119.9(2) 2_765 .
C21 C20 C19 121.3(2) . .
O4 C19 O3 123.6(2) . .
O4 C19 C20 119.4(2) . .
O3 C19 C20 116.9(2) . .
C22 C21 C20 120.5(2) . .
C21 C22 C20 120.8(2) . 2_765

loop_
_geom_bond_atom_site_label_1
_geom_bond_atom_site_label_2
_geom_bond_distance
_geom_bond_site_symmetry_2
C1 N1 1.340(3) .
C1 C2 1.368(3) .
C2 C3 1.377(3) .
C3 C4 1.378(3) .
C4 C5 1.392(3) .
C4 C6 1.486(3) .
C5 N1 1.330(3) .
C6 N2 1.274(3) .
C6 C7 1.496(3) .
C8 N3 1.274(3) .
C8 C10 1.487(3) .
C8 C9 1.493(3) .
C10 C11 1.377(3) .
C10 C14 1.389(3) .
C11 N4 1.339(2) .
N4 C12 1.337(3) .
N4 Zn1 2.0769(19) 2_756
C12 C13 1.369(3) .
C14 C13 1.378(3) .
C15 O2 1.230(3) .
C15 O1 1.281(3) .
C15 C16 1.497(3) .
C16 C17 1.379(3) .
C16 C18 1.390(3) 2_566
C17 C18 1.380(3) .
C18 C16 1.390(3) 2_566
C23 N5 1.330(4) .
C23 C24 1.364(4) .
C24 C25 1.380(4) .
C25 C26 1.382(4) .
C26 C27 1.376(4) .
C26 C28 1.481(4) .
C27 N5 1.341(4) .
C28 N6 1.286(3) .
C28 C29 1.494(4) .
N1 Zn1 2.0642(19) .
N2 N3 1.400(2) .
N6 N6 1.398(4) 2_755
O1 Zn1 1.9603(17) .
Zn1 O3 1.9533(16) .
Zn1 N4 2.0769(19) 2_756
O3 C19 1.283(3) .
O4 C19 1.234(3) .
C20 C22 1.385(3) 2_765
C20 C21 1.388(3) .
C20 C19 1.501(3) .
C21 C22 1.375(3) .
C22 C20 1.385(3) 2_765
